data_7133279
loop_
_publ_author_name
'Pearce, Kyle G.'
'Neale, Samuel E.'
'Mahon, Mary F.'
'McMullin, Claire L.'
'Hill, Michael S.'

_publ_section_title
;
 Alkali metal reduction of crown ether encapsulated alkali metal cations.
;
_journal_issue 64
_journal_name_full 'Chemical communications (Cambridge, England)'
_journal_page_first 8391
_journal_page_last 8394
_journal_paper_doi 10.1039/d4cc02725f
_journal_volume 60
_journal_year 2024
_chemical_formula_moiety 'C30 H50 Be Cl N2 Si2, C20 H40 Na O10'
_chemical_formula_sum 'C50 H90 Be Cl N2 Na O10 Si2'
_chemical_formula_weight 1002.86
_space_group_crystal_system monoclinic
_space_group_IT_number 14
_space_group_name_Hall '-P 2ybc'
_space_group_name_H-M_alt 'P 1 21/c 1'
_atom_sites_solution_hydrogens geom
_atom_sites_solution_primary dual
_audit_creation_date 2022-08-04
_audit_creation_method
;
Olex2 1.5
(compiled 2022.04.07 svn.rca3783a0 for OlexSys, GUI svn.r6498)
;
_audit_update_record
;
2024-05-19 deposited with the CCDC.	2024-07-02 downloaded from the CCDC.
;
_cell_angle_alpha 90
_cell_angle_beta 91.531(3)
_cell_angle_gamma 90
_cell_formula_units_Z 4
_cell_length_a 15.1421(6)
_cell_length_b 20.7692(7)
_cell_length_c 18.2654(5)
_cell_measurement_reflns_used 6033
_cell_measurement_temperature 150.01(10)
_cell_measurement_theta_max 72.7340
_cell_measurement_theta_min 4.3030
_cell_volume 5742.2(3)
_computing_cell_refinement 'CrysAlisPro 1.171.39.46 (Rigaku OD, 2018)'
_computing_data_collection 'CrysAlisPro 1.171.39.46 (Rigaku OD, 2018)'
_computing_data_reduction 'CrysAlisPro 1.171.39.46 (Rigaku OD, 2018)'
_computing_molecular_graphics 'Olex2 1.5 (Dolomanov et al., 2009)'
_computing_publication_material 'Olex2 1.5 (Dolomanov et al., 2009)'
_computing_structure_refinement 'SHELXL 2014/3 (Sheldrick, 2015)'
_computing_structure_solution 'SHELXT 2018/2 (Sheldrick, 2018)'
_diffrn_ambient_environment N~2~
_diffrn_ambient_temperature 150.01(10)
_diffrn_detector 'CCD plate'
_diffrn_detector_area_resol_mean 8.1150
_diffrn_detector_type EosS2
_diffrn_measured_fraction_theta_full 1.000
_diffrn_measured_fraction_theta_max 0.990
_diffrn_measurement_device 'four-circle diffractometer'
_diffrn_measurement_device_type 'SuperNova, Dual, Cu at home/near, EosS2'
_diffrn_measurement_method '\w scans'
_diffrn_radiation_monochromator mirror
_diffrn_radiation_probe x-ray
_diffrn_radiation_type 'Cu K\a'
_diffrn_radiation_wavelength 1.54184
_diffrn_reflns_av_R_equivalents 0.0604
_diffrn_reflns_av_unetI/netI 0.0506
_diffrn_reflns_Laue_measured_fraction_full 1.000
_diffrn_reflns_Laue_measured_fraction_max 0.990
_diffrn_reflns_limit_h_max 18
_diffrn_reflns_limit_h_min -17
_diffrn_reflns_limit_k_max 25
_diffrn_reflns_limit_k_min -25
_diffrn_reflns_limit_l_max 22
_diffrn_reflns_limit_l_min -20
_diffrn_reflns_number 46566
_diffrn_reflns_point_group_measured_fraction_full 1.000
_diffrn_reflns_point_group_measured_fraction_max 0.990
_diffrn_reflns_theta_full 67.684
_diffrn_reflns_theta_max 73.391
_diffrn_reflns_theta_min 3.613
_diffrn_source 'micro-focus sealed X-ray tube'
_diffrn_source_type 'SuperNova (Cu) X-ray Source'
_exptl_absorpt_coefficient_mu 1.482
_exptl_absorpt_correction_T_max 1.00000
_exptl_absorpt_correction_T_min 0.76303
_exptl_absorpt_correction_type multi-scan
_exptl_absorpt_process_details
;
CrysAlisPro 1.171.39.46 (Rigaku Oxford Diffraction, 2018)
Empirical absorption correction using spherical harmonics,
 implemented in SCALE3 ABSPACK scaling algorithm.
;
_exptl_crystal_colour colourless
_exptl_crystal_colour_primary colourless
_exptl_crystal_density_diffrn 1.160
_exptl_crystal_description block
_exptl_crystal_F_000 2176
_exptl_crystal_size_max 0.231
_exptl_crystal_size_mid 0.204
_exptl_crystal_size_min 0.061
_refine_diff_density_max 0.548
_refine_diff_density_min -0.482
_refine_diff_density_rms 0.061
_refine_ls_extinction_method none
_refine_ls_goodness_of_fit_ref 1.027
_refine_ls_hydrogen_treatment constr
_refine_ls_matrix_type full
_refine_ls_number_parameters 895
_refine_ls_number_reflns 11441
_refine_ls_number_restraints 1280
_refine_ls_restrained_S_all 1.085
_refine_ls_R_factor_all 0.1338
_refine_ls_R_factor_gt 0.0862
_refine_ls_shift/su_max 0.001
_refine_ls_shift/su_mean 0.000
_refine_ls_structure_factor_coef Fsqd
_refine_ls_weighting_details 'w=1/[\s^2^(Fo^2^)+(0.1396P)^2^+3.9296P] where P=(Fo^2^+2Fc^2^)/3'
_refine_ls_weighting_scheme calc
_refine_ls_wR_factor_gt 0.2314
_refine_ls_wR_factor_ref 0.2734
_reflns_Friedel_coverage 0.000
_reflns_number_gt 6919
_reflns_number_total 11441
_reflns_threshold_expression 'I > 2\s(I)'
_cod_data_source_file d4cc02725f2.cif
_cod_data_source_block s22msh65-cpd-7
_cod_depositor_comments 'Adding full bibliography for 7133277--7133282.cif.'
_cod_database_code 7133279
_shelxl_version_number 2014-3
_shelx_space_group_comment
;
The symmetry employed for this shelxl refinement is uniquely defined
by the following loop, which should always be used as a source of
symmetry information in preference to the above space-group names.
They are only intended as comments.
;
_olex2_refinement_description
;
1. Fixed Uiso
 At 1.2 times of:
  All C(H) groups, All C(H,H) groups
 At 1.5 times of:
  All C(H,H,H) groups
2. Restrained distances
 Na1-O2 \\sim Na1-O2A
 with sigma of 0.02
 O5-C37 \\sim O5A-C37A
 with sigma of 0.04
 Na1-O1 \\sim Na1-O1A
 with sigma of 0.02
 Na1-O3 \\sim Na1-O3A
 with sigma of 0.02
 Na1-O5 \\sim Na1-O5A
 with sigma of 0.02
 Na1-O4 \\sim Na1-O4A
 with sigma of 0.02
 O2-C32 \\sim O2A-C32A
 with sigma of 0.02
 O2-C33 \\sim O2A-C33A
 with sigma of 0.02
 C31-C40 \\sim C31A-C40A
 with sigma of 0.04
 O1-C31 \\sim O1A-C31A
 with sigma of 0.02
 O1-C40 \\sim O1A-C40A
 with sigma of 0.02
 O3-C36 \\sim O3A-C36A
 with sigma of 0.04
 O3-C35 \\sim O3A-C35A
 with sigma of 0.02
 O3-C34 \\sim O3A-C34A
 with sigma of 0.02
 O5-C38 \\sim O5A-C38A
 with sigma of 0.02
 O5-C39 \\sim O5A-C39A
 with sigma of 0.02
 C32-C31 \\sim C32A-C31A
 with sigma of 0.02
 O4-C37 \\sim O4A-C37A
 with sigma of 0.02
 O4-C38 \\sim O4A-C38A
 with sigma of 0.04
 O4-C36 \\sim O4A-C36A
 with sigma of 0.02
 C35-C34 \\sim C35A-C34A
 with sigma of 0.04
 C33-C34 \\sim C33A-C34A
 with sigma of 0.02
 C35-C36 \\sim C35A-C36A
 with sigma of 0.02
 O3-C33 \\sim O3A-C33A
 with sigma of 0.04
 C40-C39 \\sim C40A-C39A
 with sigma of 0.02
 O5-C40 \\sim O5A-C40A
 with sigma of 0.04
 C37-C38 \\sim C37A-C38A
 with sigma of 0.02
 C32-C33 \\sim C32A-C33A
 with sigma of 0.04
 O4-C35 \\sim O4A-C35A
 with sigma of 0.04
 Na1-C32 \\sim Na1-C32A
 with sigma of 0.04
 Na1-C31 \\sim Na1-C31A
 with sigma of 0.04
 Na1-C33 \\sim Na1-C33A
 with sigma of 0.04
 C37-C36 \\sim C37A-C36A
 with sigma of 0.04
 Na1-C35 \\sim Na1-C35A
 with sigma of 0.04
 Na1-C40 \\sim Na1-C40A
 with sigma of 0.04
 Na1-C37 \\sim Na1-C37A
 with sigma of 0.04
 Na1-C34 \\sim Na1-C34A
 with sigma of 0.04
 Na1-C36 \\sim Na1-C36A
 with sigma of 0.04
 Na1-C38 \\sim Na1-C38A
 with sigma of 0.04
 Na1-C39 \\sim Na1-C39A
 with sigma of 0.04
 O2-C31 \\sim O2A-C31A
 with sigma of 0.04
 O2-C34 \\sim O2A-C34A
 with sigma of 0.04
 C38-C39 \\sim C38A-C39A
 with sigma of 0.04
 O1-C32 \\sim O1A-C32A
 with sigma of 0.04
 O1-C39 \\sim O1A-C39A
 with sigma of 0.04
 O7-C43 \\sim O8-C44 \\sim O8-C45 \\sim O9-C47 \\sim O10-C48 \\sim O10-C49
\\sim O6-C50 \\sim O6-C41 \\sim O7-
 C42
 with sigma of 0.01
 C48-C47 \\sim C50-C49 \\sim C46-C45 \\sim C44-C43 \\sim C42-C41
 with sigma of 0.005
 O2A-C33A \\sim O2-C32 \\sim O2-C33 \\sim O3A-C34A \\sim O3A-C35A \\sim O3-C34
\\sim O3-C35 \\sim O4A-C36A
 \\sim O4A-C37A \\sim O5A-C38A \\sim O5A-C39A \\sim O5-C38 \\sim O5-C39 \\sim
O1A-C40A \\sim O1A-C31A \\sim O1-
 C40 \\sim O1-C31 \\sim O2A-C32A \\sim O4-C36 \\sim O4-C37
 with sigma of 0.005
 C42-O6 \\sim C42A-O6A
 with sigma of 0.04
 O7-C44 \\sim O7A-C44A
 with sigma of 0.04
 Na1-C42 \\sim Na1-C42A
 with sigma of 0.04
 Na1-C44 \\sim Na1-C44A
 with sigma of 0.04
 C47-O10 \\sim C47A-O10A
 with sigma of 0.04
 Na1-C46 \\sim Na1-C46A
 with sigma of 0.04
 O8-C43 \\sim O8A-C43A
 with sigma of 0.04
 C48-O9 \\sim C48A-O9A
 with sigma of 0.04
 C44-C45 \\sim C44A-C45A
 with sigma of 0.04
 Na1-O8 \\sim Na1-O8A
 with sigma of 0.02
 Na1-O7 \\sim Na1-O7A
 with sigma of 0.02
 Na1-O9 \\sim Na1-O9A
 with sigma of 0.02
 O8-C44 \\sim O8A-C44A
 with sigma of 0.02
 O8-C45 \\sim O8A-C45A
 with sigma of 0.02
 C42-O7 \\sim C42A-O7A
 with sigma of 0.02
 C42-C41 \\sim C42A-C41A
 with sigma of 0.02
 O7-C43 \\sim O7A-C43A
 with sigma of 0.02
 Na1-C47 \\sim Na1-C47A
 with sigma of 0.04
 Na1-C43 \\sim Na1-C43A
 with sigma of 0.04
 Na1-C45 \\sim Na1-C45A
 with sigma of 0.04
 O6-C41 \\sim O6A-C41A
 with sigma of 0.02
 O8-C46 \\sim O8A-C46A
 with sigma of 0.04
 O6-C50 \\sim O6A-C50A
 with sigma of 0.02
 C42-C43 \\sim C42A-C43A
 with sigma of 0.04
 C47-C48 \\sim C47A-C48A
 with sigma of 0.02
 C47-O9 \\sim C47A-O9A
 with sigma of 0.02
 O7-C41 \\sim O7A-C41A
 with sigma of 0.04
 C48-O10 \\sim C48A-O10A
 with sigma of 0.02
 O6-C49 \\sim O6A-C49A
 with sigma of 0.04
 C44-C43 \\sim C44A-C43A
 with sigma of 0.02
 C47-C46 \\sim C47A-C46A
 with sigma of 0.04
 C48-C49 \\sim C48A-C49A
 with sigma of 0.04
 C46-C45 \\sim C46A-C45A
 with sigma of 0.02
 C46-O9 \\sim C46A-O9A
 with sigma of 0.02
 C41-C50 \\sim C41A-C50A
 with sigma of 0.04
 C45-O9 \\sim C45A-O9A
 with sigma of 0.04
 C50-C49 \\sim C50A-C49A
 with sigma of 0.02
 C50-O10 \\sim C50A-O10A
 with sigma of 0.04
 C49-O10 \\sim C49A-O10A
 with sigma of 0.02
3. Uiso/Uaniso restraints and constraints
O2 \\sim O1 \\sim O3 \\sim O5 \\sim C32 \\sim O4 \\sim C31 \\sim C33 \\sim C35
\\sim C40 \\sim C37 \\sim C34 \\sim C36 \\sim C38 \\sim C39 \\sim O2A \\sim O1A
\\sim O3A \\sim O5A \\sim C32A \\sim O4A \\sim C31A \\sim C33A \\sim C35A \\sim
C40A \\sim C37A \\sim C34A \\sim C36A \\sim C38A \\sim C39A: within 2A with
sigma of 0.02 and sigma for terminal atoms of 0.01 within 2A
O8 \\sim C42 \\sim O7 \\sim O6 \\sim C47 \\sim C48 \\sim C44 \\sim C43 \\sim
C46 \\sim C41 \\sim C45 \\sim C50 \\sim O9 \\sim C49 \\sim O10 \\sim O8A \\sim
C42A \\sim O7A \\sim O6A \\sim C47A \\sim C48A \\sim C44A \\sim C43A \\sim C46A
\\sim C41A \\sim C45A \\sim C50A \\sim O9A \\sim C49A \\sim O10A: within 2A
with sigma of 0.02 and sigma for terminal atoms of 0.01 within 2A
Na2 \\sim Na1: within 2A with sigma of 0.02 and sigma for terminal atoms of
0.01 within 2A
4. Others
 Fixed Sof: Na1(0.67) O2(0.67) O1(0.67) O3(0.67) O5(0.67) C32(0.67) H32A(0.67)
 H32B(0.67) O4(0.67) C31(0.67) H31A(0.67) H31B(0.67) C33(0.67) H33A(0.67)
 H33B(0.67) C35(0.67) H35A(0.67) H35B(0.67) C40(0.67) H20(0.67) H24(0.67)
 C37(0.67) H37A(0.67) H37B(0.67) C34(0.67) H34A(0.67) H34B(0.67) C36(0.67)
 H36A(0.67) H36B(0.67) C38(0.67) H38A(0.67) H38B(0.67) C39(0.67) H1Y(0.67)
 H1Z(0.67) O8(0.67) C42(0.67) H42A(0.67) H42B(0.67) O7(0.67) O6(0.67) C47(0.67)
 H47A(0.67) H47B(0.67) C48(0.67) H48A(0.67) H48B(0.67) C44(0.67) H44A(0.67)
 H44B(0.67) C43(0.67) H43A(0.67) H43B(0.67) C46(0.67) H46A(0.67) H46B(0.67)
 C41(0.67) H41A(0.67) H41B(0.67) C45(0.67) H45A(0.67) H45B(0.67) C50(0.67)
 H50A(0.67) H50B(0.67) O9(0.67) C49(0.67) H49A(0.67) H49B(0.67) O10(0.67)
 O2A(0.33) O1A(0.33) O3A(0.33) O5A(0.33) C32A(0.33) H32C(0.33) H32D(0.33)
 O4A(0.33) C31A(0.33) H31C(0.33) H31D(0.33) C33A(0.33) H33C(0.33) H33D(0.33)
 C35A(0.33) H35C(0.33) H35D(0.33) C40A(0.33) H40A(0.33) H40B(0.33) C37A(0.33)
 H37C(0.33) H37D(0.33) C34A(0.33) H34C(0.33) H34D(0.33) C36A(0.33) H36C(0.33)
 H36D(0.33) C38A(0.33) H38C(0.33) H38D(0.33) C39A(0.33) H39A(0.33) H39B(0.33)
 O8A(0.33) C42A(0.33) H42C(0.33) H42D(0.33) O7A(0.33) O6A(0.33) C47A(0.33)
 H47C(0.33) H47D(0.33) C48A(0.33) H48C(0.33) H48D(0.33) C44A(0.33) H44C(0.33)
 H44D(0.33) C43A(0.33) H43C(0.33) H43D(0.33) C46A(0.33) H46C(0.33) H46D(0.33)
 C41A(0.33) H41C(0.33) H41D(0.33) C45A(0.33) H45C(0.33) H45D(0.33) C50A(0.33)
 H50C(0.33) H50D(0.33) O9A(0.33) C49A(0.33) H49C(0.33) H49D(0.33) O10A(0.33)
 Na2(0.33)
5.a Ternary CH refined with riding coordinates:
 C11(H11), C28(H28), C14(H14), C25(H25)
5.b Secondary CH2 refined with riding coordinates:
 C1(H1A,H1B), C2(H2A,H2B), C32(H32A,H32B), C31(H31A,H31B), C33(H33A,H33B),
 C35(H35A,H35B), C40(H20,H24), C37(H37A,H37B), C34(H34A,H34B), C36(H36A,H36B),
 C38(H38A,H38B), C39(H1Y,H1Z), C42(H42A,H42B), C47(H47A,H47B), C48(H48A,H48B),
 C44(H44A,H44B), C43(H43A,H43B), C46(H46A,H46B), C41(H41A,H41B), C45(H45A,H45B),
  C50(H50A,H50B), C49(H49A,H49B), C32A(H32C,H32D), C31A(H31C,H31D), C33A(H33C,
 H33D), C35A(H35C,H35D), C40A(H40A,H40B), C37A(H37C,H37D), C34A(H34C,H34D),
 C36A(H36C,H36D), C38A(H38C,H38D), C39A(H39A,H39B), C42A(H42C,H42D), C47A(H47C,
 H47D), C48A(H48C,H48D), C44A(H44C,H44D), C43A(H43C,H43D), C46A(H46C,H46D),
 C41A(H41C,H41D), C45A(H45C,H45D), C50A(H50C,H50D), C49A(H49C,H49D)
5.c Aromatic/amide H refined with riding coordinates:
 C7(H7), C21(H21), C23(H23), C9(H9), C8(H8), C22(H22)
5.d Idealised Me refined as rotating group:
 C12(H12A,H12B,H12C), C18(H18A,H18B,H18C), C13(H13A,H13B,H13C), C27(H27A,H27B,
 H27C), C17(H17A,H17B,H17C), C3(H3A,H3B,H3C), C4(H4A,H4B,H4C), C30(H30A,H30B,
 H30C), C29(H29A,H29B,H29C), C15(H15A,H15B,H15C), C16(H16A,H16B,H16C), C26(H26A,
 H26B,H26C)
;

loop_
_space_group_symop_operation_xyz
'x, y, z'
'-x, y+1/2, -z+1/2'
'-x, -y, -z'
'x, -y-1/2, z-1/2'

loop_
_atom_site_label
_atom_site_type_symbol
_atom_site_fract_x
_atom_site_fract_y
_atom_site_fract_z
_atom_site_U_iso_or_equiv
_atom_site_adp_type
_atom_site_occupancy
_atom_site_site_symmetry_order
_atom_site_calc_flag
_atom_site_refinement_flags_posn
_atom_site_refinement_flags_adp
_atom_site_refinement_flags_occupancy
_atom_site_disorder_assembly
_atom_site_disorder_group
Cl1 Cl 0.67940(7) 0.57623(5) 0.73060(5) 0.0581(3) Uani 1 1 d . . . . .
Si1 Si 0.87197(8) 0.70125(6) 0.87373(6) 0.0578(3) Uani 1 1 d . . . . .
Si2 Si 0.80874(8) 0.54269(7) 0.96405(6) 0.0621(3) Uani 1 1 d . . . . .
Na1 Na 0.2949(2) 0.57309(16) 0.61633(19) 0.0584(8) Uani 0.67 1 d D U P A 1
N1 N 0.7795(2) 0.67197(15) 0.82913(16) 0.0473(7) Uani 1 1 d . . . . .
N2 N 0.7750(2) 0.53796(16) 0.87369(17) 0.0522(8) Uani 1 1 d . . . . .
C5 C 0.7200(3) 0.71709(18) 0.7936(2) 0.0501(9) Uani 1 1 d . . . . .
C6 C 0.7360(3) 0.74034(18) 0.7222(2) 0.0536(9) Uani 1 1 d . . . . .
C10 C 0.6435(3) 0.7369(2) 0.8292(2) 0.0573(10) Uani 1 1 d . . . . .
C19 C 0.7617(3) 0.4750(2) 0.8438(2) 0.0558(10) Uani 1 1 d . . . . .
O2 O 0.4130(3) 0.4944(2) 0.5995(2) 0.0643(11) Uani 0.67 1 d D U P A 1
C11 C 0.8156(3) 0.7205(2) 0.6803(2) 0.0587(10) Uani 1 1 d . . . . .
H11 H 0.8484 0.6874 0.7099 0.070 Uiso 1 1 calc R U . . .
C20 C 0.6800(3) 0.4423(2) 0.8495(2) 0.0637(11) Uani 1 1 d . . . . .
C24 C 0.8319(3) 0.4444(2) 0.8067(2) 0.0630(11) Uani 1 1 d . . . . .
C28 C 0.9198(3) 0.4766(2) 0.7999(2) 0.0678(12) Uani 1 1 d . . . . .
H28 H 0.9250 0.5099 0.8394 0.081 Uiso 1 1 calc R U . . .
C1 C 0.8848(3) 0.6715(3) 0.9695(2) 0.0690(12) Uani 1 1 d . . . . .
H1A H 0.9338 0.6957 0.9937 0.083 Uiso 1 1 calc R U . . .
H1B H 0.8302 0.6822 0.9956 0.083 Uiso 1 1 calc R U . . .
O1 O 0.4419(4) 0.6277(3) 0.5923(3) 0.0754(13) Uani 0.67 1 d D U P A 1
C14 C 0.6230(3) 0.7116(2) 0.9044(2) 0.0664(11) Uani 1 1 d . . . . .
H14 H 0.6772 0.6892 0.9239 0.080 Uiso 1 1 calc R U . . .
C7 C 0.6755(3) 0.7829(2) 0.6903(3) 0.0684(12) Uani 1 1 d . . . . .
H7 H 0.6864 0.7993 0.6428 0.082 Uiso 1 1 calc R U . . .
C21 C 0.6696(4) 0.3817(2) 0.8175(3) 0.0787(14) Uani 1 1 d . . . . .
H21 H 0.6147 0.3600 0.8213 0.094 Uiso 1 1 calc R U . . .
C25 C 0.6034(3) 0.4709(2) 0.8893(3) 0.0658(11) Uani 1 1 d . . . . .
H25 H 0.6223 0.5140 0.9085 0.079 Uiso 1 1 calc R U . . .
C12 C 0.7893(4) 0.6899(2) 0.6056(2) 0.0734(13) Uani 1 1 d . . . . .
H12A H 0.7483 0.6542 0.6133 0.110 Uiso 1 1 calc R U . . .
H12B H 0.8423 0.6738 0.5821 0.110 Uiso 1 1 calc R U . . .
H12C H 0.7606 0.7224 0.5742 0.110 Uiso 1 1 calc R U . . .
C2 C 0.9031(3) 0.5991(3) 0.9799(2) 0.0787(15) Uani 1 1 d . . . . .
H2A H 0.9263 0.5924 1.0305 0.094 Uiso 1 1 calc R U . . .
H2B H 0.9506 0.5867 0.9464 0.094 Uiso 1 1 calc R U . . .
C18 C 0.7203(3) 0.5710(3) 1.0270(2) 0.0749(13) Uani 1 1 d . . . . .
H18A H 0.6917 0.6095 1.0063 0.112 Uiso 1 1 calc R U . . .
H18B H 0.7469 0.5813 1.0751 0.112 Uiso 1 1 calc R U . . .
H18C H 0.6762 0.5369 1.0324 0.112 Uiso 1 1 calc R U . . .
C13 C 0.8779(4) 0.7771(2) 0.6684(3) 0.0751(13) Uani 1 1 d . . . . .
H13A H 0.8455 0.8121 0.6437 0.113 Uiso 1 1 calc R U . . .
H13B H 0.9267 0.7633 0.6380 0.113 Uiso 1 1 calc R U . . .
H13C H 0.9014 0.7923 0.7158 0.113 Uiso 1 1 calc R U . . .
O3 O 0.2511(4) 0.4610(3) 0.6643(3) 0.0889(16) Uani 0.67 1 d D U P A 1
C23 C 0.8168(4) 0.3832(2) 0.7760(3) 0.0775(14) Uani 1 1 d . . . . .
H23 H 0.8632 0.3624 0.7511 0.093 Uiso 1 1 calc R U . . .
C9 C 0.5838(3) 0.7781(2) 0.7935(3) 0.0688(12) Uani 1 1 d . . . . .
H9 H 0.5308 0.7899 0.8167 0.083 Uiso 1 1 calc R U . . .
C8 C 0.6008(4) 0.8020(2) 0.7249(3) 0.0726(13) Uani 1 1 d . . . . .
H8 H 0.5610 0.8315 0.7018 0.087 Uiso 1 1 calc R U . . .
C27 C 0.5218(3) 0.4809(3) 0.8401(3) 0.0794(14) Uani 1 1 d . . . . .
H27A H 0.5368 0.5085 0.7988 0.119 Uiso 1 1 calc R U . . .
H27B H 0.4753 0.5015 0.8682 0.119 Uiso 1 1 calc R U . . .
H27C H 0.5007 0.4391 0.8218 0.119 Uiso 1 1 calc R U . . .
C22 C 0.7363(4) 0.3526(2) 0.7810(3) 0.0846(16) Uani 1 1 d . . . . .
H22 H 0.7273 0.3115 0.7591 0.101 Uiso 1 1 calc R U . . .
C17 C 0.8469(4) 0.4623(3) 0.9982(3) 0.0844(16) Uani 1 1 d . . . . .
H17A H 0.7972 0.4320 0.9966 0.127 Uiso 1 1 calc R U . . .
H17B H 0.8695 0.4664 1.0487 0.127 Uiso 1 1 calc R U . . .
H17C H 0.8939 0.4463 0.9672 0.127 Uiso 1 1 calc R U . . .
C3 C 0.9772(3) 0.6779(3) 0.8283(3) 0.0757(14) Uani 1 1 d . . . . .
H3A H 0.9780 0.6312 0.8205 0.113 Uiso 1 1 calc R U . . .
H3B H 1.0278 0.6904 0.8597 0.113 Uiso 1 1 calc R U . . .
H3C H 0.9805 0.7000 0.7810 0.113 Uiso 1 1 calc R U . . .
O5 O 0.3306(4) 0.6724(3) 0.7018(3) 0.0946(17) Uani 0.67 1 d D U P A 1
C4 C 0.8696(4) 0.7904(3) 0.8828(3) 0.0792(14) Uani 1 1 d . . . . .
H4A H 0.8565 0.8097 0.8348 0.119 Uiso 1 1 calc R U . . .
H4B H 0.9272 0.8056 0.9013 0.119 Uiso 1 1 calc R U . . .
H4C H 0.8239 0.8027 0.9171 0.119 Uiso 1 1 calc R U . . .
C30 C 0.9263(4) 0.5115(3) 0.7261(3) 0.0844(16) Uani 1 1 d . . . . .
H30A H 0.9239 0.4799 0.6862 0.127 Uiso 1 1 calc R U . . .
H30B H 0.9823 0.5351 0.7248 0.127 Uiso 1 1 calc R U . . .
H30C H 0.8770 0.5418 0.7201 0.127 Uiso 1 1 calc R U . . .
C29 C 0.9981(4) 0.4301(3) 0.8102(3) 0.0964(19) Uani 1 1 d . . . . .
H29A H 0.9929 0.4071 0.8567 0.145 Uiso 1 1 calc R U . . .
H29B H 1.0535 0.4545 0.8106 0.145 Uiso 1 1 calc R U . . .
H29C H 0.9977 0.3991 0.7698 0.145 Uiso 1 1 calc R U . . .
C15 C 0.5494(4) 0.6622(3) 0.9000(3) 0.0891(16) Uani 1 1 d . . . . .
H15A H 0.4935 0.6837 0.8872 0.134 Uiso 1 1 calc R U . . .
H15B H 0.5445 0.6408 0.9475 0.134 Uiso 1 1 calc R U . . .
H15C H 0.5626 0.6302 0.8624 0.134 Uiso 1 1 calc R U . . .
C16 C 0.5997(4) 0.7640(3) 0.9595(3) 0.0917(17) Uani 1 1 d . . . . .
H16A H 0.6474 0.7959 0.9623 0.138 Uiso 1 1 calc R U . . .
H16B H 0.5923 0.7446 1.0078 0.138 Uiso 1 1 calc R U . . .
H16C H 0.5446 0.7851 0.9436 0.138 Uiso 1 1 calc R U . . .
C26 C 0.5791(4) 0.4287(3) 0.9557(3) 0.0922(18) Uani 1 1 d . . . . .
H26A H 0.5570 0.3869 0.9384 0.138 Uiso 1 1 calc R U . . .
H26B H 0.5333 0.4503 0.9836 0.138 Uiso 1 1 calc R U . . .
H26C H 0.6317 0.4222 0.9873 0.138 Uiso 1 1 calc R U . . .
C32 C 0.4979(4) 0.5221(4) 0.6093(6) 0.076(2) Uani 0.67 1 d D U P A 1
H32A H 0.5425 0.4917 0.5908 0.091 Uiso 0.67 1 calc R U P A 1
H32B H 0.5103 0.5283 0.6623 0.091 Uiso 0.67 1 calc R U P A 1
Be1 Be 0.7516(3) 0.5971(2) 0.8201(3) 0.0475(11) Uani 1 1 d . . . . .
O4 O 0.2847(5) 0.5560(3) 0.7585(3) 0.1100(19) Uani 0.67 1 d D U P A 1
C31 C 0.5072(7) 0.5826(5) 0.5727(7) 0.088(3) Uani 0.67 1 d D U P A 1
H31A H 0.5663 0.6006 0.5848 0.106 Uiso 0.67 1 calc R U P A 1
H31B H 0.5033 0.5754 0.5191 0.106 Uiso 0.67 1 calc R U P A 1
C33 C 0.4015(7) 0.4346(3) 0.6348(6) 0.083(3) Uani 0.67 1 d D U P A 1
H33A H 0.4213 0.4379 0.6868 0.099 Uiso 0.67 1 calc R U P A 1
H33B H 0.4377 0.4012 0.6111 0.099 Uiso 0.67 1 calc R U P A 1
C35 C 0.2515(10) 0.4483(5) 0.7403(4) 0.101(3) Uani 0.67 1 d D U P A 1
H35A H 0.3120 0.4379 0.7587 0.121 Uiso 0.67 1 calc R U P A 1
H35B H 0.2120 0.4118 0.7513 0.121 Uiso 0.67 1 calc R U P A 1
C40 C 0.4769(6) 0.6708(4) 0.6452(5) 0.088(2) Uani 0.67 1 d D U P A 1
H20 H 0.5205 0.7000 0.6231 0.106 Uiso 0.67 1 calc R U P A 1
H24 H 0.5064 0.6470 0.6860 0.106 Uiso 0.67 1 calc R U P A 1
C37 C 0.2691(12) 0.6128(5) 0.7988(7) 0.136(4) Uani 0.67 1 d D U P A 1
H37A H 0.2702 0.6042 0.8522 0.163 Uiso 0.67 1 calc R U P A 1
H37B H 0.2116 0.6324 0.7844 0.163 Uiso 0.67 1 calc R U P A 1
C34 C 0.3072(5) 0.4162(3) 0.6302(5) 0.084(2) Uani 0.67 1 d D U P A 1
H34A H 0.2888 0.4120 0.5781 0.100 Uiso 0.67 1 calc R U P A 1
H34B H 0.3000 0.3736 0.6536 0.100 Uiso 0.67 1 calc R U P A 1
C36 C 0.2176(7) 0.5118(5) 0.7757(6) 0.107(3) Uani 0.67 1 d D U P A 1
H36A H 0.1599 0.5250 0.7539 0.128 Uiso 0.67 1 calc R U P A 1
H36B H 0.2122 0.5071 0.8293 0.128 Uiso 0.67 1 calc R U P A 1
C38 C 0.3510(9) 0.6585(6) 0.7762(4) 0.117(3) Uani 0.67 1 d D U P A 1
H38A H 0.3533 0.6982 0.8061 0.140 Uiso 0.67 1 calc R U P A 1
H38B H 0.4080 0.6355 0.7816 0.140 Uiso 0.67 1 calc R U P A 1
C39 C 0.4007(9) 0.7074(5) 0.6715(8) 0.114(3) Uani 0.67 1 d D U P A 1
H1Y H 0.4229 0.7383 0.7090 0.137 Uiso 0.67 1 calc R U P A 1
H1Z H 0.3763 0.7329 0.6300 0.137 Uiso 0.67 1 calc R U P A 1
O8 O 0.1306(4) 0.6020(3) 0.6139(3) 0.0991(18) Uani 0.67 1 d D U P A 1
C42 C 0.2537(10) 0.5107(6) 0.4465(6) 0.110(3) Uani 0.67 1 d D U P A 1
H42A H 0.3110 0.4886 0.4548 0.132 Uiso 0.67 1 calc R U P A 1
H42B H 0.2169 0.4815 0.4155 0.132 Uiso 0.67 1 calc R U P A 1
O7 O 0.2135(5) 0.5130(4) 0.5149(4) 0.119(2) Uani 0.67 1 d D U P A 1
O6 O 0.3249(6) 0.6021(5) 0.4464(6) 0.145(3) Uani 0.67 1 d D U P A 1
C47 C 0.1405(10) 0.7846(5) 0.5402(8) 0.152(4) Uani 0.67 1 d D U P A 1
H47A H 0.1805 0.8023 0.5790 0.183 Uiso 0.67 1 calc R U P A 1
H47B H 0.0939 0.8170 0.5297 0.183 Uiso 0.67 1 calc R U P A 1
C48 C 0.1880(10) 0.7745(7) 0.4775(8) 0.163(4) Uani 0.67 1 d D U P A 1
H48A H 0.1477 0.7587 0.4379 0.195 Uiso 0.67 1 calc R U P A 1
H48B H 0.2136 0.8158 0.4613 0.195 Uiso 0.67 1 calc R U P A 1
C44 C 0.0900(9) 0.5795(7) 0.5493(7) 0.150(4) Uani 0.67 1 d D U P A 1
H44A H 0.0278 0.5697 0.5604 0.180 Uiso 0.67 1 calc R U P A 1
H44B H 0.0889 0.6156 0.5140 0.180 Uiso 0.67 1 calc R U P A 1
C43 C 0.1235(6) 0.5264(7) 0.5135(8) 0.147(3) Uani 0.67 1 d D U P A 1
H43A H 0.1046 0.5302 0.4614 0.177 Uiso 0.67 1 calc R U P A 1
H43B H 0.0934 0.4880 0.5332 0.177 Uiso 0.67 1 calc R U P A 1
C46 C 0.1269(6) 0.7133(6) 0.6419(6) 0.109(3) Uani 0.67 1 d D U P A 1
H46A H 0.1917 0.7164 0.6499 0.131 Uiso 0.67 1 calc R U P A 1
H46B H 0.0980 0.7433 0.6760 0.131 Uiso 0.67 1 calc R U P A 1
C41 C 0.2711(7) 0.5640(5) 0.4035(5) 0.106(3) Uani 0.67 1 d D U P A 1
H41A H 0.3011 0.5511 0.3583 0.128 Uiso 0.67 1 calc R U P A 1
H41B H 0.2157 0.5869 0.3898 0.128 Uiso 0.67 1 calc R U P A 1
C45 C 0.0987(8) 0.6514(5) 0.6531(6) 0.121(3) Uani 0.67 1 d D U P A 1
H45A H 0.1106 0.6413 0.7055 0.145 Uiso 0.67 1 calc R U P A 1
H45B H 0.0337 0.6513 0.6456 0.145 Uiso 0.67 1 calc R U P A 1
C50 C 0.3486(10) 0.6619(7) 0.4219(11) 0.157(4) Uani 0.67 1 d D U P A 1
H50A H 0.3684 0.6573 0.3709 0.188 Uiso 0.67 1 calc R U P A 1
H50B H 0.4002 0.6766 0.4519 0.188 Uiso 0.67 1 calc R U P A 1
O9 O 0.1022(6) 0.7293(5) 0.5653(5) 0.151(3) Uani 0.67 1 d D U P A 1
C49 C 0.2853(11) 0.7097(8) 0.4228(7) 0.167(4) Uani 0.67 1 d D U P A 1
H49A H 0.3095 0.7477 0.3973 0.201 Uiso 0.67 1 calc R U P A 1
H49B H 0.2337 0.6946 0.3933 0.201 Uiso 0.67 1 calc R U P A 1
O10 O 0.2550(7) 0.7304(5) 0.4892(6) 0.174(3) Uani 0.67 1 d D U P A 1
O2A O 0.4445(8) 0.5371(6) 0.5733(7) 0.103(3) Uani 0.33 1 d D U P B 2
O1A O 0.4097(8) 0.6629(6) 0.6160(8) 0.100(3) Uani 0.33 1 d D U P B 2
O3A O 0.3595(8) 0.4752(6) 0.6788(8) 0.113(3) Uani 0.33 1 d D U P B 2
O5A O 0.3002(11) 0.6463(8) 0.7355(8) 0.129(4) Uani 0.33 1 d D U P B 2
C32A C 0.4993(14) 0.5902(8) 0.5580(14) 0.086(4) Uani 0.33 1 d D U P B 2
H32C H 0.4806 0.6088 0.5101 0.103 Uiso 0.33 1 calc R U P B 2
H32D H 0.5609 0.5749 0.5537 0.103 Uiso 0.33 1 calc R U P B 2
O4A O 0.2075(9) 0.5252(7) 0.7309(7) 0.114(3) Uani 0.33 1 d D U P B 2
C31A C 0.4972(9) 0.6400(9) 0.6130(12) 0.099(4) Uani 0.33 1 d D U P B 2
H31C H 0.5164 0.6224 0.6612 0.119 Uiso 0.33 1 calc R U P B 2
H31D H 0.5375 0.6755 0.6002 0.119 Uiso 0.33 1 calc R U P B 2
C33A C 0.4944(11) 0.4976(9) 0.6218(12) 0.088(4) Uani 0.33 1 d D U P B 2
H33C H 0.5127 0.5209 0.6671 0.106 Uiso 0.33 1 calc R U P B 2
H33D H 0.5471 0.4794 0.5984 0.106 Uiso 0.33 1 calc R U P B 2
C35A C 0.2859(12) 0.4339(9) 0.6855(13) 0.111(4) Uani 0.33 1 d D U P B 2
H35C H 0.3036 0.3887 0.6947 0.133 Uiso 0.33 1 calc R U P B 2
H35D H 0.2449 0.4362 0.6425 0.133 Uiso 0.33 1 calc R U P B 2
C40A C 0.397(2) 0.7152(8) 0.6641(12) 0.107(5) Uani 0.33 1 d D U P B 2
H40A H 0.3458 0.7418 0.6485 0.128 Uiso 0.33 1 calc R U P B 2
H40B H 0.4504 0.7427 0.6683 0.128 Uiso 0.33 1 calc R U P B 2
C37A C 0.2028(14) 0.5745(9) 0.7838(10) 0.122(4) Uani 0.33 1 d D U P B 2
H37C H 0.1811 0.5558 0.8298 0.146 Uiso 0.33 1 calc R U P B 2
H37D H 0.1591 0.6069 0.7665 0.146 Uiso 0.33 1 calc R U P B 2
C34A C 0.4256(13) 0.4470(9) 0.6361(15) 0.092(4) Uani 0.33 1 d D U P B 2
H34C H 0.3996 0.4312 0.5891 0.110 Uiso 0.33 1 calc R U P B 2
H34D H 0.4529 0.4101 0.6625 0.110 Uiso 0.33 1 calc R U P B 2
C36A C 0.246(2) 0.4673(10) 0.7561(13) 0.107(4) Uani 0.33 1 d D U P B 2
H36C H 0.2016 0.4392 0.7783 0.129 Uiso 0.33 1 calc R U P B 2
H36D H 0.2937 0.4761 0.7931 0.129 Uiso 0.33 1 calc R U P B 2
C38A C 0.2966(19) 0.6107(11) 0.8014(10) 0.120(5) Uani 0.33 1 d D U P B 2
H38C H 0.2942 0.6388 0.8450 0.145 Uiso 0.33 1 calc R U P B 2
H38D H 0.3463 0.5800 0.8071 0.145 Uiso 0.33 1 calc R U P B 2
C39A C 0.3806(14) 0.6808(12) 0.7336(12) 0.125(5) Uani 0.33 1 d D U P B 2
H39A H 0.4298 0.6502 0.7431 0.150 Uiso 0.33 1 calc R U P B 2
H39B H 0.3817 0.7126 0.7739 0.150 Uiso 0.33 1 calc R U P B 2
O8A O 0.1784(8) 0.5055(7) 0.5494(6) 0.096(3) Uani 0.33 1 d D U P B 2
C42A C 0.2723(18) 0.6287(10) 0.4358(14) 0.142(5) Uani 0.33 1 d D U P B 2
H42C H 0.2353 0.6166 0.3925 0.170 Uiso 0.33 1 calc R U P B 2
H42D H 0.2316 0.6471 0.4718 0.170 Uiso 0.33 1 calc R U P B 2
O7A O 0.3034(12) 0.5703(9) 0.4665(7) 0.113(4) Uani 0.33 1 d D U P B 2
O6A O 0.3412(13) 0.7230(11) 0.4672(13) 0.169(5) Uani 0.33 1 d D U P B 2
C47A C 0.0664(14) 0.7113(12) 0.5857(18) 0.155(5) Uani 0.33 1 d D U P B 2
H47C H 0.0272 0.7434 0.6083 0.186 Uiso 0.33 1 calc R U P B 2
H47D H 0.0638 0.7178 0.5320 0.186 Uiso 0.33 1 calc R U P B 2
C48A C 0.1570(16) 0.7203(15) 0.6134(14) 0.143(5) Uani 0.33 1 d D U P B 2
H48C H 0.1576 0.7547 0.6509 0.172 Uiso 0.33 1 calc R U P B 2
H48D H 0.1772 0.6801 0.6375 0.172 Uiso 0.33 1 calc R U P B 2
C44A C 0.1765(11) 0.4996(11) 0.4670(8) 0.100(4) Uani 0.33 1 d D U P B 2
H44C H 0.1553 0.4565 0.4515 0.120 Uiso 0.33 1 calc R U P B 2
H44D H 0.1375 0.5327 0.4444 0.120 Uiso 0.33 1 calc R U P B 2
C43A C 0.2677(16) 0.5094(12) 0.4465(14) 0.104(5) Uani 0.33 1 d D U P B 2
H43C H 0.3047 0.4754 0.4697 0.125 Uiso 0.33 1 calc R U P B 2
H43D H 0.2714 0.5043 0.3928 0.125 Uiso 0.33 1 calc R U P B 2
C46A C 0.0575(14) 0.5828(10) 0.5795(13) 0.124(5) Uani 0.33 1 d D U P B 2
H46C H -0.0046 0.5682 0.5743 0.149 Uiso 0.33 1 calc R U P B 2
H46D H 0.0733 0.5938 0.5288 0.149 Uiso 0.33 1 calc R U P B 2
C41A C 0.323(2) 0.6785(12) 0.4139(18) 0.154(5) Uani 0.33 1 d D U P B 2
H41C H 0.2931 0.7002 0.3720 0.185 Uiso 0.33 1 calc R U P B 2
H41D H 0.3798 0.6610 0.3964 0.185 Uiso 0.33 1 calc R U P B 2
C45A C 0.0955(8) 0.5216(8) 0.5807(8) 0.084(3) Uani 0.33 1 d D U P B 2
H45C H 0.0512 0.4924 0.5576 0.101 Uiso 0.33 1 calc R U P B 2
H45D H 0.1005 0.5089 0.6329 0.101 Uiso 0.33 1 calc R U P B 2
C50A C 0.294(2) 0.7794(13) 0.4639(16) 0.176(5) Uani 0.33 1 d D U P B 2
H50C H 0.2560 0.7803 0.4188 0.211 Uiso 0.33 1 calc R U P B 2
H50D H 0.3345 0.8166 0.4628 0.211 Uiso 0.33 1 calc R U P B 2
O9A O 0.0377(11) 0.6486(9) 0.6027(11) 0.162(4) Uani 0.33 1 d D U P B 2
C49A C 0.242(2) 0.7831(12) 0.5249(16) 0.158(5) Uani 0.33 1 d D U P B 2
H49C H 0.2750 0.8106 0.5602 0.190 Uiso 0.33 1 calc R U P B 2
H49D H 0.1890 0.8082 0.5092 0.190 Uiso 0.33 1 calc R U P B 2
O10A O 0.2122(10) 0.7354(7) 0.5629(9) 0.115(3) Uani 0.33 1 d D U P B 2
Na2 Na 0.2740(4) 0.5980(3) 0.5948(4) 0.0555(15) Uani 0.33 1 d . U P B 2

loop_
_atom_site_aniso_label
_atom_site_aniso_U_11
_atom_site_aniso_U_22
_atom_site_aniso_U_33
_atom_site_aniso_U_23
_atom_site_aniso_U_13
_atom_site_aniso_U_12
Cl1 0.0741(7) 0.0468(5) 0.0528(5) 0.0036(4) -0.0087(4) -0.0046(5)
Si1 0.0513(6) 0.0738(8) 0.0485(6) -0.0122(5) 0.0056(5) -0.0034(5)
Si2 0.0657(7) 0.0800(8) 0.0409(5) 0.0074(5) 0.0073(5) 0.0160(6)
Na1 0.0504(18) 0.058(2) 0.0673(19) -0.0079(14) 0.0054(13) -0.0036(14)
N1 0.0472(17) 0.0500(18) 0.0450(15) -0.0032(13) 0.0046(13) 0.0004(14)
N2 0.0571(19) 0.0544(19) 0.0454(16) 0.0049(14) 0.0091(14) 0.0093(15)
C5 0.059(2) 0.0390(19) 0.052(2) -0.0035(15) 0.0034(17) -0.0010(17)
C6 0.065(3) 0.041(2) 0.055(2) -0.0020(16) 0.0046(18) -0.0077(18)
C10 0.057(2) 0.052(2) 0.064(2) -0.0064(18) 0.0062(19) 0.0016(19)
C19 0.069(3) 0.053(2) 0.046(2) 0.0109(16) 0.0081(18) 0.015(2)
O2 0.059(3) 0.067(3) 0.067(3) 0.001(2) 0.008(2) -0.007(2)
C11 0.074(3) 0.055(2) 0.047(2) 0.0047(17) 0.0094(19) -0.007(2)
C20 0.079(3) 0.052(2) 0.061(2) 0.0096(18) 0.013(2) 0.003(2)
C24 0.078(3) 0.059(3) 0.052(2) 0.0090(18) 0.017(2) 0.014(2)
C28 0.067(3) 0.078(3) 0.058(2) 0.002(2) 0.016(2) 0.019(2)
C1 0.067(3) 0.091(3) 0.049(2) -0.013(2) -0.0039(19) -0.003(2)
O1 0.071(3) 0.075(3) 0.080(3) -0.013(2) 0.001(3) 0.000(3)
C14 0.058(3) 0.076(3) 0.066(3) 0.002(2) 0.011(2) 0.011(2)
C7 0.090(3) 0.048(2) 0.068(3) 0.0116(19) -0.002(2) 0.001(2)
C21 0.101(4) 0.053(3) 0.084(3) 0.005(2) 0.022(3) -0.003(3)
C25 0.072(3) 0.057(3) 0.070(3) 0.006(2) 0.017(2) -0.002(2)
C12 0.106(4) 0.063(3) 0.051(2) -0.0030(19) 0.009(2) -0.013(3)
C2 0.069(3) 0.123(5) 0.044(2) 0.002(2) -0.007(2) 0.011(3)
C18 0.087(3) 0.090(4) 0.048(2) 0.005(2) 0.016(2) 0.017(3)
C13 0.087(4) 0.074(3) 0.064(3) 0.003(2) 0.012(2) -0.019(3)
O3 0.079(3) 0.073(3) 0.116(4) 0.018(3) 0.021(3) 0.020(3)
C23 0.099(4) 0.061(3) 0.074(3) 0.002(2) 0.031(3) 0.019(3)
C9 0.066(3) 0.058(3) 0.082(3) -0.001(2) 0.002(2) 0.010(2)
C8 0.085(3) 0.046(2) 0.087(3) 0.008(2) 0.002(3) 0.009(2)
C27 0.070(3) 0.069(3) 0.100(4) -0.002(3) 0.006(3) -0.012(2)
C22 0.113(5) 0.045(3) 0.097(4) 0.006(2) 0.023(3) -0.003(3)
C17 0.096(4) 0.099(4) 0.058(3) 0.021(3) 0.005(2) 0.030(3)
C3 0.054(3) 0.106(4) 0.066(3) -0.011(3) 0.006(2) 0.000(3)
O5 0.092(4) 0.080(4) 0.112(5) -0.013(3) -0.001(3) -0.010(3)
C4 0.080(3) 0.078(3) 0.080(3) -0.023(3) 0.002(3) -0.016(3)
C30 0.083(4) 0.096(4) 0.075(3) 0.025(3) 0.027(3) 0.007(3)
C29 0.084(4) 0.120(5) 0.085(4) 0.011(3) 0.014(3) 0.036(4)
C15 0.097(4) 0.098(4) 0.074(3) 0.010(3) 0.018(3) -0.018(3)
C16 0.086(4) 0.115(5) 0.075(3) -0.021(3) 0.009(3) 0.014(3)
C26 0.103(4) 0.082(4) 0.094(4) 0.024(3) 0.039(3) 0.008(3)
C32 0.058(4) 0.079(5) 0.090(5) 0.001(4) 0.012(4) -0.002(4)
Be1 0.050(3) 0.051(3) 0.042(2) 0.0004(19) 0.010(2) 0.004(2)
O4 0.141(5) 0.108(4) 0.081(3) 0.002(3) 0.025(4) 0.004(4)
C31 0.076(5) 0.100(6) 0.089(6) 0.003(5) 0.018(4) 0.008(5)
C33 0.077(5) 0.070(5) 0.102(5) -0.005(4) 0.022(5) -0.004(4)
C35 0.123(6) 0.083(6) 0.099(6) 0.024(5) 0.045(5) 0.021(5)
C40 0.086(5) 0.064(4) 0.115(6) -0.025(4) 0.001(5) -0.004(4)
C37 0.166(9) 0.150(8) 0.093(6) -0.023(6) 0.028(6) 0.014(7)
C34 0.079(5) 0.062(4) 0.111(5) -0.005(4) 0.018(4) 0.006(4)
C36 0.132(7) 0.096(6) 0.095(6) 0.025(5) 0.050(5) -0.005(5)
C38 0.138(7) 0.115(7) 0.096(6) -0.028(5) -0.028(6) -0.001(6)
C39 0.107(6) 0.069(5) 0.166(8) -0.015(6) 0.004(6) -0.009(5)
O8 0.099(4) 0.123(5) 0.077(3) 0.006(3) 0.039(3) 0.015(4)
C42 0.109(7) 0.159(7) 0.063(5) -0.011(5) 0.004(5) 0.026(6)
O7 0.089(5) 0.171(6) 0.096(5) -0.020(5) 0.000(4) 0.017(4)
O6 0.113(6) 0.148(7) 0.172(7) -0.016(6) 0.003(6) 0.012(6)
C47 0.155(8) 0.129(7) 0.175(8) 0.010(7) 0.050(7) -0.018(7)
C48 0.177(9) 0.130(8) 0.184(9) 0.029(7) 0.051(8) 0.034(7)
C44 0.119(8) 0.171(8) 0.158(8) -0.032(7) -0.016(7) 0.024(7)
C43 0.095(6) 0.206(8) 0.141(7) -0.029(7) 0.006(6) 0.012(7)
C46 0.060(5) 0.161(8) 0.108(6) 0.000(6) 0.027(4) 0.008(5)
C41 0.101(6) 0.121(7) 0.095(5) -0.035(5) -0.026(5) 0.015(5)
C45 0.107(6) 0.142(7) 0.114(6) -0.010(6) 0.007(5) 0.021(6)
C50 0.128(8) 0.161(9) 0.183(8) 0.030(8) 0.039(7) -0.006(8)
O9 0.142(6) 0.157(6) 0.155(6) 0.041(5) 0.031(5) -0.008(5)
C49 0.145(8) 0.189(9) 0.170(8) -0.006(8) 0.044(7) 0.020(8)
O10 0.144(6) 0.176(7) 0.205(7) 0.042(6) 0.073(6) 0.022(6)
O2A 0.108(7) 0.103(7) 0.099(6) -0.009(6) 0.012(6) 0.022(6)
O1A 0.093(7) 0.079(6) 0.129(7) -0.012(6) 0.008(6) -0.005(6)
O3A 0.102(7) 0.100(6) 0.138(7) 0.022(6) 0.014(6) -0.002(6)
O5A 0.148(8) 0.132(8) 0.108(7) -0.007(7) 0.006(7) -0.001(7)
C32A 0.079(8) 0.085(8) 0.095(8) 0.015(7) 0.018(7) -0.006(7)
O4A 0.115(7) 0.131(7) 0.098(7) 0.023(6) 0.030(6) 0.011(6)
C31A 0.090(8) 0.095(8) 0.111(8) 0.016(7) 0.003(8) -0.015(8)
C33A 0.084(7) 0.088(8) 0.094(8) 0.000(7) 0.013(7) 0.010(7)
C35A 0.111(9) 0.095(8) 0.129(9) 0.013(8) 0.031(8) -0.007(8)
C40A 0.103(8) 0.072(8) 0.144(9) -0.014(8) -0.004(8) 0.003(8)
C37A 0.132(9) 0.135(9) 0.099(8) 0.002(8) 0.020(8) 0.010(8)
C34A 0.085(8) 0.077(8) 0.114(8) -0.005(7) 0.022(7) 0.003(7)
C36A 0.114(8) 0.108(9) 0.102(8) 0.021(8) 0.030(7) 0.003(8)
C38A 0.142(10) 0.135(9) 0.085(8) -0.024(8) 0.012(8) 0.024(8)
C39A 0.129(9) 0.122(9) 0.124(9) -0.019(9) -0.017(9) -0.006(8)
O8A 0.083(7) 0.127(8) 0.080(7) -0.012(6) 0.030(6) 0.015(6)
C42A 0.115(9) 0.164(10) 0.147(9) 0.005(9) 0.006(8) 0.006(8)
O7A 0.103(8) 0.152(9) 0.084(6) 0.014(7) 0.014(6) 0.011(8)
O6A 0.134(9) 0.180(10) 0.197(10) 0.016(9) 0.057(8) 0.005(9)
C47A 0.132(10) 0.185(10) 0.148(10) -0.013(9) 0.030(9) 0.004(9)
C48A 0.145(9) 0.151(9) 0.133(9) -0.024(8) 0.008(8) 0.008(8)
C44A 0.081(8) 0.150(9) 0.068(7) -0.044(7) 0.003(6) 0.013(8)
C43A 0.091(8) 0.151(9) 0.071(8) -0.021(8) 0.012(7) 0.036(8)
C46A 0.098(9) 0.174(9) 0.103(8) 0.000(8) 0.050(7) 0.025(8)
C41A 0.124(10) 0.168(11) 0.172(10) 0.012(10) 0.028(10) 0.009(10)
C45A 0.047(6) 0.148(9) 0.058(6) 0.022(7) 0.013(5) 0.005(7)
C50A 0.162(10) 0.171(10) 0.199(10) 0.022(10) 0.050(9) 0.003(10)
O9A 0.157(9) 0.180(9) 0.149(8) 0.001(8) 0.019(8) 0.019(8)
C49A 0.148(10) 0.146(10) 0.182(10) 0.002(9) 0.033(9) 0.004(9)
O10A 0.111(7) 0.099(7) 0.138(8) 0.015(6) 0.034(6) 0.009(6)
Na2 0.042(3) 0.049(4) 0.076(4) -0.021(3) 0.011(3) 0.002(3)

loop_
_atom_type_symbol
_atom_type_description
_atom_type_scat_dispersion_real
_atom_type_scat_dispersion_imag
_atom_type_scat_source
C C 0.0181 0.0091 'International Tables Vol C Tables 4.2.6.8 and 6.1.1.4'
H H 0.0000 0.0000 'International Tables Vol C Tables 4.2.6.8 and 6.1.1.4'
Be Be 0.0038 0.0014 'International Tables Vol C Tables 4.2.6.8 and 6.1.1.4'
Cl Cl 0.3639 0.7018 'International Tables Vol C Tables 4.2.6.8 and 6.1.1.4'
N N 0.0311 0.0180 'International Tables Vol C Tables 4.2.6.8 and 6.1.1.4'
Na Na 0.1353 0.1239 'International Tables Vol C Tables 4.2.6.8 and 6.1.1.4'
O O 0.0492 0.0322 'International Tables Vol C Tables 4.2.6.8 and 6.1.1.4'
Si Si 0.2541 0.3302 'International Tables Vol C Tables 4.2.6.8 and 6.1.1.4'

loop_
_geom_angle_atom_site_label_1
_geom_angle_atom_site_label_2
_geom_angle_atom_site_label_3
_geom_angle
_geom_angle_site_symmetry_1
_geom_angle_site_symmetry_3
_geom_angle_publ_flag
N1 Si1 C1 113.15(19) . . ?
N1 Si1 C3 112.98(19) . . ?
N1 Si1 C4 112.2(2) . . ?
C1 Si1 C3 105.1(2) . . ?
C4 Si1 C1 104.4(2) . . ?
C4 Si1 C3 108.3(3) . . ?
N2 Si2 C2 113.07(19) . . ?
N2 Si2 C18 114.0(2) . . ?
N2 Si2 C17 110.5(2) . . ?
C2 Si2 C18 105.3(2) . . ?
C2 Si2 C17 106.3(3) . . ?
C17 Si2 C18 107.1(2) . . ?
O2 Na1 O1 68.36(18) . . ?
O2 Na1 O3 68.64(17) . . ?
O2 Na1 O5 117.3(2) . . ?
O2 Na1 O4 95.5(2) . . ?
O2 Na1 O8 150.2(2) . . ?
O2 Na1 O7 85.5(2) . . ?
O1 Na1 O3 134.0(2) . . ?
O1 Na1 O5 65.6(2) . . ?
O1 Na1 O4 107.8(2) . . ?
O1 Na1 O8 138.3(2) . . ?
O3 Na1 O5 123.7(2) . . ?
O3 Na1 O4 61.3(2) . . ?
O4 Na1 O5 62.4(2) . . ?
O8 Na1 O3 87.6(2) . . ?
O8 Na1 O5 90.6(2) . . ?
O8 Na1 O4 88.1(2) . . ?
O7 Na1 O1 120.3(2) . . ?
O7 Na1 O3 71.3(3) . . ?
O7 Na1 O5 155.4(3) . . ?
O7 Na1 O4 128.1(3) . . ?
O7 Na1 O8 69.4(2) . . ?
C5 N1 Si1 118.4(3) . . ?
C5 N1 Be1 114.9(3) . . ?
Be1 N1 Si1 126.7(3) . . ?
C19 N2 Si2 117.1(2) . . ?
C19 N2 Be1 116.2(3) . . ?
Be1 N2 Si2 126.7(3) . . ?
C6 C5 N1 121.1(3) . . ?
C10 C5 N1 119.7(3) . . ?
C10 C5 C6 119.2(4) . . ?
C5 C6 C11 122.3(4) . . ?
C7 C6 C5 118.4(4) . . ?
C7 C6 C11 119.3(4) . . ?
C5 C10 C14 120.6(4) . . ?
C9 C10 C5 119.7(4) . . ?
C9 C10 C14 119.6(4) . . ?
C20 C19 N2 121.6(4) . . ?
C20 C19 C24 119.0(4) . . ?
C24 C19 N2 119.4(4) . . ?
C32 O2 Na1 112.1(5) . . ?
C33 O2 Na1 115.5(5) . . ?
C33 O2 C32 115.0(6) . . ?
C6 C11 H11 107.9 . . ?
C6 C11 C12 111.8(4) . . ?
C6 C11 C13 111.6(4) . . ?
C12 C11 H11 107.9 . . ?
C13 C11 H11 107.9 . . ?
C13 C11 C12 109.6(3) . . ?
C19 C20 C25 122.1(4) . . ?
C21 C20 C19 119.4(4) . . ?
C21 C20 C25 118.5(4) . . ?
C19 C24 C28 121.0(4) . . ?
C23 C24 C19 118.5(5) . . ?
C23 C24 C28 120.4(4) . . ?
C24 C28 H28 107.5 . . ?
C24 C28 C30 111.2(4) . . ?
C24 C28 C29 113.1(4) . . ?
C30 C28 H28 107.5 . . ?
C30 C28 C29 109.6(4) . . ?
C29 C28 H28 107.5 . . ?
Si1 C1 H1A 108.1 . . ?
Si1 C1 H1B 108.1 . . ?
H1A C1 H1B 107.3 . . ?
C2 C1 Si1 116.9(3) . . ?
C2 C1 H1A 108.1 . . ?
C2 C1 H1B 108.1 . . ?
C31 O1 Na1 111.6(6) . . ?
C40 O1 Na1 118.6(5) . . ?
C40 O1 C31 110.0(8) . . ?
C10 C14 H14 107.4 . . ?
C10 C14 C15 110.8(4) . . ?
C10 C14 C16 114.0(4) . . ?
C15 C14 H14 107.4 . . ?
C15 C14 C16 109.6(4) . . ?
C16 C14 H14 107.4 . . ?
C6 C7 H7 118.9 . . ?
C8 C7 C6 122.3(4) . . ?
C8 C7 H7 118.9 . . ?
C20 C21 H21 119.1 . . ?
C22 C21 C20 121.8(5) . . ?
C22 C21 H21 119.1 . . ?
C20 C25 H25 107.7 . . ?
C20 C25 C27 113.1(4) . . ?
C20 C25 C26 110.9(4) . . ?
C27 C25 H25 107.7 . . ?
C27 C25 C26 109.5(4) . . ?
C26 C25 H25 107.7 . . ?
C11 C12 H12A 109.5 . . ?
C11 C12 H12B 109.5 . . ?
C11 C12 H12C 109.5 . . ?
H12A C12 H12B 109.5 . . ?
H12A C12 H12C 109.5 . . ?
H12B C12 H12C 109.5 . . ?
Si2 C2 H2A 108.0 . . ?
Si2 C2 H2B 108.0 . . ?
C1 C2 Si2 117.4(3) . . ?
C1 C2 H2A 108.0 . . ?
C1 C2 H2B 108.0 . . ?
H2A C2 H2B 107.2 . . ?
Si2 C18 H18A 109.5 . . ?
Si2 C18 H18B 109.5 . . ?
Si2 C18 H18C 109.5 . . ?
H18A C18 H18B 109.5 . . ?
H18A C18 H18C 109.5 . . ?
H18B C18 H18C 109.5 . . ?
C11 C13 H13A 109.5 . . ?
C11 C13 H13B 109.5 . . ?
C11 C13 H13C 109.5 . . ?
H13A C13 H13B 109.5 . . ?
H13A C13 H13C 109.5 . . ?
H13B C13 H13C 109.5 . . ?
C35 O3 Na1 120.5(6) . . ?
C35 O3 C34 108.8(7) . . ?
C34 O3 Na1 106.3(4) . . ?
C24 C23 H23 119.2 . . ?
C22 C23 C24 121.6(5) . . ?
C22 C23 H23 119.2 . . ?
C10 C9 H9 119.6 . . ?
C8 C9 C10 120.8(5) . . ?
C8 C9 H9 119.6 . . ?
C7 C8 C9 119.5(4) . . ?
C7 C8 H8 120.3 . . ?
C9 C8 H8 120.3 . . ?
C25 C27 H27A 109.5 . . ?
C25 C27 H27B 109.5 . . ?
C25 C27 H27C 109.5 . . ?
H27A C27 H27B 109.5 . . ?
H27A C27 H27C 109.5 . . ?
H27B C27 H27C 109.5 . . ?
C21 C22 C23 119.6(5) . . ?
C21 C22 H22 120.2 . . ?
C23 C22 H22 120.2 . . ?
Si2 C17 H17A 109.5 . . ?
Si2 C17 H17B 109.5 . . ?
Si2 C17 H17C 109.5 . . ?
H17A C17 H17B 109.5 . . ?
H17A C17 H17C 109.5 . . ?
H17B C17 H17C 109.5 . . ?
Si1 C3 H3A 109.5 . . ?
Si1 C3 H3B 109.5 . . ?
Si1 C3 H3C 109.5 . . ?
H3A C3 H3B 109.5 . . ?
H3A C3 H3C 109.5 . . ?
H3B C3 H3C 109.5 . . ?
C38 O5 Na1 116.4(6) . . ?
C39 O5 Na1 108.3(6) . . ?
C39 O5 C38 109.6(10) . . ?
Si1 C4 H4A 109.5 . . ?
Si1 C4 H4B 109.5 . . ?
Si1 C4 H4C 109.5 . . ?
H4A C4 H4B 109.5 . . ?
H4A C4 H4C 109.5 . . ?
H4B C4 H4C 109.5 . . ?
C28 C30 H30A 109.5 . . ?
C28 C30 H30B 109.5 . . ?
C28 C30 H30C 109.5 . . ?
H30A C30 H30B 109.5 . . ?
H30A C30 H30C 109.5 . . ?
H30B C30 H30C 109.5 . . ?
C28 C29 H29A 109.5 . . ?
C28 C29 H29B 109.5 . . ?
C28 C29 H29C 109.5 . . ?
H29A C29 H29B 109.5 . . ?
H29A C29 H29C 109.5 . . ?
H29B C29 H29C 109.5 . . ?
C14 C15 H15A 109.5 . . ?
C14 C15 H15B 109.5 . . ?
C14 C15 H15C 109.5 . . ?
H15A C15 H15B 109.5 . . ?
H15A C15 H15C 109.5 . . ?
H15B C15 H15C 109.5 . . ?
C14 C16 H16A 109.5 . . ?
C14 C16 H16B 109.5 . . ?
C14 C16 H16C 109.5 . . ?
H16A C16 H16B 109.5 . . ?
H16A C16 H16C 109.5 . . ?
H16B C16 H16C 109.5 . . ?
C25 C26 H26A 109.5 . . ?
C25 C26 H26B 109.5 . . ?
C25 C26 H26C 109.5 . . ?
H26A C26 H26B 109.5 . . ?
H26A C26 H26C 109.5 . . ?
H26B C26 H26C 109.5 . . ?
O2 C32 H32A 108.9 . . ?
O2 C32 H32B 108.9 . . ?
O2 C32 C31 113.4(8) . . ?
H32A C32 H32B 107.7 . . ?
C31 C32 H32A 108.9 . . ?
C31 C32 H32B 108.9 . . ?
N1 Be1 Cl1 115.4(3) . . ?
N2 Be1 Cl1 116.2(3) . . ?
N2 Be1 N1 128.4(4) . . ?
C37 O4 Na1 114.6(7) . . ?
C36 O4 Na1 111.7(6) . . ?
C36 O4 C37 107.2(9) . . ?
O1 C31 C32 112.7(8) . . ?
O1 C31 H31A 109.1 . . ?
O1 C31 H31B 109.1 . . ?
C32 C31 H31A 109.1 . . ?
C32 C31 H31B 109.1 . . ?
H31A C31 H31B 107.8 . . ?
O2 C33 H33A 109.8 . . ?
O2 C33 H33B 109.8 . . ?
O2 C33 C34 109.4(7) . . ?
H33A C33 H33B 108.2 . . ?
C34 C33 H33A 109.8 . . ?
C34 C33 H33B 109.8 . . ?
O3 C35 H35A 110.8 . . ?
O3 C35 H35B 110.8 . . ?
O3 C35 C36 104.9(7) . . ?
H35A C35 H35B 108.8 . . ?
C36 C35 H35A 110.8 . . ?
C36 C35 H35B 110.8 . . ?
O1 C40 H20 110.6 . . ?
O1 C40 H24 110.6 . . ?
O1 C40 C39 105.5(9) . . ?
H20 C40 H24 108.8 . . ?
C39 C40 H20 110.6 . . ?
C39 C40 H24 110.6 . . ?
O4 C37 H37A 111.3 . . ?
O4 C37 H37B 111.3 . . ?
O4 C37 C38 102.4(9) . . ?
H37A C37 H37B 109.2 . . ?
C38 C37 H37A 111.3 . . ?
C38 C37 H37B 111.3 . . ?
O3 C34 C33 113.3(7) . . ?
O3 C34 H34A 108.9 . . ?
O3 C34 H34B 108.9 . . ?
C33 C34 H34A 108.9 . . ?
C33 C34 H34B 108.9 . . ?
H34A C34 H34B 107.7 . . ?
O4 C36 C35 102.1(9) . . ?
O4 C36 H36A 111.3 . . ?
O4 C36 H36B 111.3 . . ?
C35 C36 H36A 111.3 . . ?
C35 C36 H36B 111.3 . . ?
H36A C36 H36B 109.2 . . ?
O5 C38 C37 102.4(10) . . ?
O5 C38 H38A 111.3 . . ?
O5 C38 H38B 111.3 . . ?
C37 C38 H38A 111.3 . . ?
C37 C38 H38B 111.3 . . ?
H38A C38 H38B 109.2 . . ?
O5 C39 C40 117.8(9) . . ?
O5 C39 H1Y 107.9 . . ?
O5 C39 H1Z 107.9 . . ?
C40 C39 H1Y 107.9 . . ?
C40 C39 H1Z 107.9 . . ?
H1Y C39 H1Z 107.2 . . ?
C44 O8 Na1 110.0(6) . . ?
C45 O8 Na1 122.1(7) . . ?
C45 O8 C44 123.3(9) . . ?
H42A C42 H42B 106.3 . . ?
O7 C42 H42A 106.1 . . ?
O7 C42 H42B 106.1 . . ?
C41 C42 H42A 106.1 . . ?
C41 C42 H42B 106.1 . . ?
C41 C42 O7 124.7(11) . . ?
C42 O7 Na1 117.0(8) . . ?
C43 O7 Na1 111.9(7) . . ?
C43 O7 C42 116.0(10) . . ?
C41 O6 C50 119.7(13) . . ?
H47A C47 H47B 107.8 . . ?
C48 C47 H47A 109.1 . . ?
C48 C47 H47B 109.1 . . ?
O9 C47 H47A 109.1 . . ?
O9 C47 H47B 109.1 . . ?
O9 C47 C48 112.5(12) . . ?
C47 C48 H48A 109.3 . . ?
C47 C48 H48B 109.3 . . ?
H48A C48 H48B 108.0 . . ?
O10 C48 C47 111.6(11) . . ?
O10 C48 H48A 109.3 . . ?
O10 C48 H48B 109.3 . . ?
O8 C44 H44A 107.2 . . ?
O8 C44 H44B 107.2 . . ?
H44A C44 H44B 106.8 . . ?
C43 C44 O8 120.5(11) . . ?
C43 C44 H44A 107.2 . . ?
C43 C44 H44B 107.2 . . ?
O7 C43 H43A 107.0 . . ?
O7 C43 H43B 107.0 . . ?
C44 C43 O7 121.5(11) . . ?
C44 C43 H43A 107.0 . . ?
C44 C43 H43B 107.0 . . ?
H43A C43 H43B 106.7 . . ?
H46A C46 H46B 108.7 . . ?
C45 C46 H46A 110.5 . . ?
C45 C46 H46B 110.5 . . ?
C45 C46 O9 106.2(10) . . ?
O9 C46 H46A 110.5 . . ?
O9 C46 H46B 110.5 . . ?
C42 C41 H41A 110.8 . . ?
C42 C41 H41B 110.8 . . ?
O6 C41 C42 104.9(11) . . ?
O6 C41 H41A 110.8 . . ?
O6 C41 H41B 110.8 . . ?
H41A C41 H41B 108.8 . . ?
O8 C45 C46 121.1(10) . . ?
O8 C45 H45A 107.1 . . ?
O8 C45 H45B 107.1 . . ?
C46 C45 H45A 107.1 . . ?
C46 C45 H45B 107.1 . . ?
H45A C45 H45B 106.8 . . ?
O6 C50 H50A 108.0 . . ?
O6 C50 H50B 108.0 . . ?
O6 C50 C49 117.4(14) . . ?
H50A C50 H50B 107.2 . . ?
C49 C50 H50A 108.0 . . ?
C49 C50 H50B 108.0 . . ?
C47 O9 C46 114.0(11) . . ?
C50 C49 H49A 107.6 . . ?
C50 C49 H49B 107.6 . . ?
H49A C49 H49B 107.0 . . ?
O10 C49 C50 118.9(14) . . ?
O10 C49 H49A 107.6 . . ?
O10 C49 H49B 107.6 . . ?
C49 O10 C48 109.4(11) . . ?
C32A O2A Na2 102.4(11) . . ?
C33A O2A C32A 105.6(15) . . ?
C33A O2A Na2 129.0(12) . . ?
C31A O1A C40A 115.2(16) . . ?
C31A O1A Na2 125.8(10) . . ?
C40A O1A Na2 113.0(13) . . ?
C34A O3A C35A 111.7(14) . . ?
C38A O5A C39A 109.8(15) . . ?
C38A O5A Na2 126.2(12) . . ?
C39A O5A Na2 105.1(11) . . ?
O2A C32A H32C 108.9 . . ?
O2A C32A H32D 108.9 . . ?
O2A C32A C31A 113.4(15) . . ?
H32C C32A H32D 107.7 . . ?
C31A C32A H32C 108.9 . . ?
C31A C32A H32D 108.9 . . ?
C37A O4A C36A 115.1(16) . . ?
O1A C31A C32A 107.9(16) . . ?
O1A C31A H31C 110.1 . . ?
O1A C31A H31D 110.1 . . ?
C32A C31A H31C 110.1 . . ?
C32A C31A H31D 110.1 . . ?
H31C C31A H31D 108.4 . . ?
O2A C33A H33C 112.0 . . ?
O2A C33A H33D 112.0 . . ?
O2A C33A C34A 98.7(15) . . ?
H33C C33A H33D 109.7 . . ?
C34A C33A H33C 112.0 . . ?
C34A C33A H33D 112.0 . . ?
O3A C35A H35C 112.4 . . ?
O3A C35A H35D 112.4 . . ?
O3A C35A C36A 97.0(16) . . ?
H35C C35A H35D 109.9 . . ?
C36A C35A H35C 112.4 . . ?
C36A C35A H35D 112.4 . . ?
O1A C40A H40A 111.6 . . ?
O1A C40A H40B 111.6 . . ?
O1A C40A C39A 101.0(16) . . ?
H40A C40A H40B 109.4 . . ?
C39A C40A H40A 111.6 . . ?
C39A C40A H40B 111.6 . . ?
O4A C37A H37C 108.7 . . ?
O4A C37A H37D 108.7 . . ?
O4A C37A C38A 114.2(17) . . ?
H37C C37A H37D 107.6 . . ?
C38A C37A H37C 108.7 . . ?
C38A C37A H37D 108.7 . . ?
O3A C34A C33A 108.1(15) . . ?
O3A C34A H34C 110.1 . . ?
O3A C34A H34D 110.1 . . ?
C33A C34A H34C 110.1 . . ?
C33A C34A H34D 110.1 . . ?
H34C C34A H34D 108.4 . . ?
O4A C36A C35A 105.6(15) . . ?
O4A C36A H36C 110.6 . . ?
O4A C36A H36D 110.6 . . ?
C35A C36A H36C 110.6 . . ?
C35A C36A H36D 110.6 . . ?
H36C C36A H36D 108.7 . . ?
O5A C38A C37A 97.3(15) . . ?
O5A C38A H38C 112.3 . . ?
O5A C38A H38D 112.3 . . ?
C37A C38A H38C 112.3 . . ?
C37A C38A H38D 112.3 . . ?
H38C C38A H38D 109.9 . . ?
O5A C39A C40A 115.5(19) . . ?
O5A C39A H39A 108.4 . . ?
O5A C39A H39B 108.4 . . ?
C40A C39A H39A 108.4 . . ?
C40A C39A H39B 108.4 . . ?
H39A C39A H39B 107.5 . . ?
C44A O8A Na2 112.5(10) . . ?
C45A O8A C44A 115.1(12) . . ?
C45A O8A Na2 101.0(9) . . ?
H42C C42A H42D 106.2 . . ?
O7A C42A H42C 105.9 . . ?
O7A C42A H42D 105.9 . . ?
C41A C42A H42C 105.9 . . ?
C41A C42A H42D 105.9 . . ?
C41A C42A O7A 126(2) . . ?
C42A O7A C43A 122.9(19) . . ?
C42A O7A Na2 96.3(14) . . ?
C43A O7A Na2 112.1(12) . . ?
C41A O6A C50A 117(2) . . ?
H47C C47A H47D 108.2 . . ?
C48A C47A H47C 109.8 . . ?
C48A C47A H47D 109.8 . . ?
O9A C47A H47C 109.8 . . ?
O9A C47A H47D 109.8 . . ?
O9A C47A C48A 110(2) . . ?
C47A C48A H48C 108.8 . . ?
C47A C48A H48D 108.8 . . ?
H48C C48A H48D 107.7 . . ?
O10A C48A C47A 114(2) . . ?
O10A C48A H48C 108.8 . . ?
O10A C48A H48D 108.8 . . ?
O8A C44A H44C 110.8 . . ?
O8A C44A H44D 110.8 . . ?
H44C C44A H44D 108.9 . . ?
C43A C44A O8A 104.6(15) . . ?
C43A C44A H44C 110.8 . . ?
C43A C44A H44D 110.8 . . ?
O7A C43A C44A 114.5(18) . . ?
O7A C43A H43C 108.6 . . ?
O7A C43A H43D 108.6 . . ?
C44A C43A H43C 108.6 . . ?
C44A C43A H43D 108.6 . . ?
H43C C43A H43D 107.6 . . ?
H46C C46A H46D 103.4 . . ?
C45A C46A H46C 96.5 . . ?
C45A C46A H46D 96.5 . . ?
C45A C46A O9A 159(2) . . ?
O9A C46A H46C 96.5 . . ?
O9A C46A H46D 96.5 . . ?
C42A C41A O6A 114(3) . . ?
C42A C41A H41C 108.7 . . ?
C42A C41A H41D 108.7 . . ?
O6A C41A H41C 108.7 . . ?
O6A C41A H41D 108.7 . . ?
H41C C41A H41D 107.6 . . ?
O8A C45A H45C 106.1 . . ?
O8A C45A H45D 106.1 . . ?
C46A C45A O8A 124.9(15) . . ?
C46A C45A H45C 106.1 . . ?
C46A C45A H45D 106.1 . . ?
H45C C45A H45D 106.3 . . ?
O6A C50A H50C 110.0 . . ?
O6A C50A H50D 110.0 . . ?
O6A C50A C49A 109(2) . . ?
H50C C50A H50D 108.3 . . ?
C49A C50A H50C 110.0 . . ?
C49A C50A H50D 110.0 . . ?
C47A O9A C46A 137.1(19) . . ?
C50A C49A H49C 105.6 . . ?
C50A C49A H49D 105.6 . . ?
H49C C49A H49D 106.1 . . ?
O10A C49A C50A 127(2) . . ?
O10A C49A H49C 105.6 . . ?
O10A C49A H49D 105.6 . . ?
C49A O10A C48A 143(2) . . ?
O1A Na2 O2A 61.6(4) . . ?
O1A Na2 O5A 64.0(5) . . ?
O1A Na2 O8A 158.2(5) . . ?
O5A Na2 O2A 100.2(5) . . ?
O8A Na2 O2A 97.3(4) . . ?
O8A Na2 O5A 130.0(5) . . ?
O7A Na2 O2A 65.6(5) . . ?
O7A Na2 O1A 96.1(6) . . ?
O7A Na2 O5A 159.9(6) . . ?
O7A Na2 O8A 68.1(5) . . ?

loop_
_geom_bond_atom_site_label_1
_geom_bond_atom_site_label_2
_geom_bond_distance
_geom_bond_site_symmetry_2
_geom_bond_publ_flag
Cl1 Be1 1.990(5) . ?
Si1 N1 1.713(3) . ?
Si1 C1 1.861(5) . ?
Si1 C3 1.879(5) . ?
Si1 C4 1.859(5) . ?
Si2 N2 1.717(3) . ?
Si2 C2 1.864(6) . ?
Si2 C18 1.882(5) . ?
Si2 C17 1.869(5) . ?
Na1 O2 2.449(6) . ?
Na1 O1 2.547(6) . ?
Na1 O3 2.581(6) . ?
Na1 O5 2.634(7) . ?
Na1 O4 2.630(7) . ?
Na1 O8 2.559(7) . ?
Na1 O7 2.528(8) . ?
N1 C5 1.441(5) . ?
N1 Be1 1.618(6) . ?
N2 C19 1.430(5) . ?
N2 Be1 1.604(6) . ?
C5 C6 1.418(5) . ?
C5 C10 1.406(6) . ?
C6 C11 1.503(6) . ?
C6 C7 1.389(6) . ?
C10 C14 1.511(6) . ?
C10 C9 1.394(6) . ?
C19 C20 1.417(6) . ?
C19 C24 1.425(6) . ?
O2 C32 1.415(4) . ?
O2 C33 1.412(5) . ?
C11 H11 1.0000 . ?
C11 C12 1.547(6) . ?
C11 C13 1.527(6) . ?
C20 C21 1.395(7) . ?
C20 C25 1.508(6) . ?
C24 C28 1.498(7) . ?
C24 C23 1.405(7) . ?
C28 H28 1.0000 . ?
C28 C30 1.536(6) . ?
C28 C29 1.537(7) . ?
C1 H1A 0.9900 . ?
C1 H1B 0.9900 . ?
C1 C2 1.541(7) . ?
O1 C31 1.415(5) . ?
O1 C40 1.410(4) . ?
C14 H14 1.0000 . ?
C14 C15 1.515(7) . ?
C14 C16 1.529(7) . ?
C7 H7 0.9500 . ?
C7 C8 1.369(7) . ?
C21 H21 0.9500 . ?
C21 C22 1.366(7) . ?
C25 H25 1.0000 . ?
C25 C27 1.522(7) . ?
C25 C26 1.548(6) . ?
C12 H12A 0.9800 . ?
C12 H12B 0.9800 . ?
C12 H12C 0.9800 . ?
C2 H2A 0.9900 . ?
C2 H2B 0.9900 . ?
C18 H18A 0.9800 . ?
C18 H18B 0.9800 . ?
C18 H18C 0.9800 . ?
C13 H13A 0.9800 . ?
C13 H13B 0.9800 . ?
C13 H13C 0.9800 . ?
O3 C35 1.412(5) . ?
O3 C34 1.416(4) . ?
C23 H23 0.9500 . ?
C23 C22 1.381(8) . ?
C9 H9 0.9500 . ?
C9 C8 1.378(7) . ?
C8 H8 0.9500 . ?
C27 H27A 0.9800 . ?
C27 H27B 0.9800 . ?
C27 H27C 0.9800 . ?
C22 H22 0.9500 . ?
C17 H17A 0.9800 . ?
C17 H17B 0.9800 . ?
C17 H17C 0.9800 . ?
C3 H3A 0.9800 . ?
C3 H3B 0.9800 . ?
C3 H3C 0.9800 . ?
O5 C38 1.414(5) . ?
O5 C39 1.412(5) . ?
C4 H4A 0.9800 . ?
C4 H4B 0.9800 . ?
C4 H4C 0.9800 . ?
C30 H30A 0.9800 . ?
C30 H30B 0.9800 . ?
C30 H30C 0.9800 . ?
C29 H29A 0.9800 . ?
C29 H29B 0.9800 . ?
C29 H29C 0.9800 . ?
C15 H15A 0.9800 . ?
C15 H15B 0.9800 . ?
C15 H15C 0.9800 . ?
C16 H16A 0.9800 . ?
C16 H16B 0.9800 . ?
C16 H16C 0.9800 . ?
C26 H26A 0.9800 . ?
C26 H26B 0.9800 . ?
C26 H26C 0.9800 . ?
C32 H32A 0.9900 . ?
C32 H32B 0.9900 . ?
C32 C31 1.432(13) . ?
O4 C37 1.414(5) . ?
O4 C36 1.411(5) . ?
C31 H31A 0.9900 . ?
C31 H31B 0.9900 . ?
C33 H33A 0.9900 . ?
C33 H33B 0.9900 . ?
C33 C34 1.479(12) . ?
C35 H35A 0.9900 . ?
C35 H35B 0.9900 . ?
C35 C36 1.561(14) . ?
C40 H20 0.9900 . ?
C40 H24 0.9900 . ?
C40 C39 1.473(14) . ?
C37 H37A 0.9900 . ?
C37 H37B 0.9900 . ?
C37 C38 1.624(19) . ?
C34 H34A 0.9900 . ?
C34 H34B 0.9900 . ?
C36 H36A 0.9900 . ?
C36 H36B 0.9900 . ?
C38 H38A 0.9900 . ?
C38 H38B 0.9900 . ?
C39 H1Y 0.9900 . ?
C39 H1Z 0.9900 . ?
O8 C44 1.395(7) . ?
O8 C45 1.349(7) . ?
C42 H42A 0.9900 . ?
C42 H42B 0.9900 . ?
C42 O7 1.405(8) . ?
C42 C41 1.386(8) . ?
O7 C43 1.390(7) . ?
O6 C41 1.367(7) . ?
O6 C50 1.371(8) . ?
C47 H47A 0.9900 . ?
C47 H47B 0.9900 . ?
C47 C48 1.385(8) . ?
C47 O9 1.371(8) . ?
C48 H48A 0.9900 . ?
C48 H48B 0.9900 . ?
C48 O10 1.378(8) . ?
C44 H44A 0.9900 . ?
C44 H44B 0.9900 . ?
C44 C43 1.384(8) . ?
C43 H43A 0.9900 . ?
C43 H43B 0.9900 . ?
C46 H46A 0.9900 . ?
C46 H46B 0.9900 . ?
C46 C45 1.372(8) . ?
C46 O9 1.478(13) . ?
C41 H41A 0.9900 . ?
C41 H41B 0.9900 . ?
C45 H45A 0.9900 . ?
C45 H45B 0.9900 . ?
C50 H50A 0.9900 . ?
C50 H50B 0.9900 . ?
C50 C49 1.381(8) . ?
C49 H49A 0.9900 . ?
C49 H49B 0.9900 . ?
C49 O10 1.377(8) . ?
O2A C32A 1.413(5) . ?
O2A C33A 1.413(5) . ?
O2A Na2 2.910(13) . ?
O1A C31A 1.411(5) . ?
O1A C40A 1.412(5) . ?
O1A Na2 2.479(13) . ?
O3A C35A 1.413(5) . ?
O3A C34A 1.412(5) . ?
O5A C38A 1.414(5) . ?
O5A C39A 1.414(5) . ?
O5A Na2 2.779(15) . ?
C32A H32C 0.9900 . ?
C32A H32D 0.9900 . ?
C32A C31A 1.44(2) . ?
O4A C37A 1.411(5) . ?
O4A C36A 1.412(5) . ?
C31A H31C 0.9900 . ?
C31A H31D 0.9900 . ?
C33A H33C 0.9900 . ?
C33A H33D 0.9900 . ?
C33A C34A 1.51(2) . ?
C35A H35C 0.9900 . ?
C35A H35D 0.9900 . ?
C35A C36A 1.59(2) . ?
C40A H40A 0.9900 . ?
C40A H40B 0.9900 . ?
C40A C39A 1.48(2) . ?
C37A H37C 0.9900 . ?
C37A H37D 0.9900 . ?
C37A C38A 1.63(3) . ?
C34A H34C 0.9900 . ?
C34A H34D 0.9900 . ?
C36A H36C 0.9900 . ?
C36A H36D 0.9900 . ?
C38A H38C 0.9900 . ?
C38A H38D 0.9900 . ?
C39A H39A 0.9900 . ?
C39A H39B 0.9900 . ?
O8A C44A 1.509(14) . ?
O8A C45A 1.432(14) . ?
O8A Na2 2.533(15) . ?
C42A H42C 0.9900 . ?
C42A H42D 0.9900 . ?
C42A O7A 1.412(18) . ?
C42A C41A 1.356(19) . ?
O7A C43A 1.420(18) . ?
O7A Na2 2.464(16) . ?
O6A C41A 1.36(2) . ?
O6A C50A 1.376(19) . ?
C47A H47C 0.9900 . ?
C47A H47D 0.9900 . ?
C47A C48A 1.46(2) . ?
C47A O9A 1.411(18) . ?
C48A H48C 0.9900 . ?
C48A H48D 0.9900 . ?
C48A O10A 1.299(17) . ?
C44A H44C 0.9900 . ?
C44A H44D 0.9900 . ?
C44A C43A 1.455(19) . ?
C43A H43C 0.9900 . ?
C43A H43D 0.9900 . ?
C46A H46C 0.9900 . ?
C46A H46D 0.9900 . ?
C46A C45A 1.396(17) . ?
C46A O9A 1.463(17) . ?
C41A H41C 0.9900 . ?
C41A H41D 0.9900 . ?
C45A H45C 0.9900 . ?
C45A H45D 0.9900 . ?
C50A H50C 0.9900 . ?
C50A H50D 0.9900 . ?
C50A C49A 1.382(19) . ?
C49A H49C 0.9900 . ?
C49A H49D 0.9900 . ?
C49A O10A 1.297(18) . ?

loop_
_geom_torsion_atom_site_label_1
_geom_torsion_atom_site_label_2
_geom_torsion_atom_site_label_3
_geom_torsion_atom_site_label_4
_geom_torsion
_geom_torsion_site_symmetry_1
_geom_torsion_site_symmetry_2
_geom_torsion_site_symmetry_3
_geom_torsion_site_symmetry_4
_geom_torsion_publ_flag
Si1 N1 C5 C6 83.5(4) . . . . ?
Si1 N1 C5 C10 -98.6(4) . . . . ?
Si1 N1 Be1 Cl1 -151.4(2) . . . . ?
Si1 N1 Be1 N2 28.3(6) . . . . ?
Si1 C1 C2 Si2 -74.9(4) . . . . ?
Si2 N2 C19 C20 86.7(4) . . . . ?
Si2 N2 C19 C24 -93.9(4) . . . . ?
Si2 N2 Be1 Cl1 -161.1(2) . . . . ?
Si2 N2 Be1 N1 19.1(6) . . . . ?
Na1 O2 C32 C31 -45.5(10) . . . . ?
Na1 O2 C33 C34 38.0(10) . . . . ?
Na1 O1 C31 C32 -34.2(11) . . . . ?
Na1 O1 C40 C39 -39.7(10) . . . . ?
Na1 O3 C35 C36 37.5(12) . . . . ?
Na1 O3 C34 C33 48.7(8) . . . . ?
Na1 O5 C38 C37 -51.2(9) . . . . ?
Na1 O5 C39 C40 -44.9(14) . . . . ?
Na1 O4 C37 C38 -56.9(11) . . . . ?
Na1 O4 C36 C35 63.8(8) . . . . ?
Na1 O8 C44 C43 27.2(18) . . . . ?
Na1 O8 C45 C46 60.4(13) . . . . ?
Na1 O7 C43 C44 17.1(18) . . . . ?
N1 Si1 C1 C2 66.7(4) . . . . ?
N1 C5 C6 C11 -1.1(6) . . . . ?
N1 C5 C6 C7 178.9(4) . . . . ?
N1 C5 C10 C14 0.2(6) . . . . ?
N1 C5 C10 C9 -176.9(4) . . . . ?
N2 Si2 C2 C1 69.2(4) . . . . ?
N2 C19 C20 C21 178.2(4) . . . . ?
N2 C19 C20 C25 -2.0(6) . . . . ?
N2 C19 C24 C28 1.2(6) . . . . ?
N2 C19 C24 C23 -178.3(4) . . . . ?
C5 N1 Be1 Cl1 26.8(4) . . . . ?
C5 N1 Be1 N2 -153.4(4) . . . . ?
C5 C6 C11 C12 123.0(4) . . . . ?
C5 C6 C11 C13 -113.8(4) . . . . ?
C5 C6 C7 C8 -1.2(7) . . . . ?
C5 C10 C14 C15 -105.2(5) . . . . ?
C5 C10 C14 C16 130.7(5) . . . . ?
C5 C10 C9 C8 -2.9(7) . . . . ?
C6 C5 C10 C14 178.2(4) . . . . ?
C6 C5 C10 C9 1.1(6) . . . . ?
C6 C7 C8 C9 -0.6(7) . . . . ?
C10 C5 C6 C11 -179.0(4) . . . . ?
C10 C5 C6 C7 0.9(6) . . . . ?
C10 C9 C8 C7 2.7(7) . . . . ?
C19 N2 Be1 Cl1 15.3(5) . . . . ?
C19 N2 Be1 N1 -164.4(4) . . . . ?
C19 C20 C21 C22 0.3(7) . . . . ?
C19 C20 C25 C27 119.1(5) . . . . ?
C19 C20 C25 C26 -117.4(5) . . . . ?
C19 C24 C28 C30 -96.2(5) . . . . ?
C19 C24 C28 C29 139.9(4) . . . . ?
C19 C24 C23 C22 0.0(7) . . . . ?
O2 C32 C31 O1 54.6(13) . . . . ?
O2 C33 C34 O3 -60.6(11) . . . . ?
C11 C6 C7 C8 178.8(4) . . . . ?
C20 C19 C24 C28 -179.4(4) . . . . ?
C20 C19 C24 C23 1.1(6) . . . . ?
C20 C21 C22 C23 0.9(8) . . . . ?
C24 C19 C20 C21 -1.3(6) . . . . ?
C24 C19 C20 C25 178.6(4) . . . . ?
C24 C23 C22 C21 -1.0(8) . . . . ?
C28 C24 C23 C22 -179.5(5) . . . . ?
C1 Si1 N1 C5 128.2(3) . . . . ?
C1 Si1 N1 Be1 -53.7(4) . . . . ?
O1 C40 C39 O5 57.7(15) . . . . ?
C14 C10 C9 C8 179.9(4) . . . . ?
C7 C6 C11 C12 -57.0(5) . . . . ?
C7 C6 C11 C13 66.2(5) . . . . ?
C21 C20 C25 C27 -61.1(6) . . . . ?
C21 C20 C25 C26 62.4(6) . . . . ?
C25 C20 C21 C22 -179.6(5) . . . . ?
C2 Si2 N2 C19 132.6(3) . . . . ?
C2 Si2 N2 Be1 -50.9(4) . . . . ?
C18 Si2 N2 C19 -107.1(3) . . . . ?
C18 Si2 N2 Be1 69.4(4) . . . . ?
C18 Si2 C2 C1 -55.9(4) . . . . ?
O3 C35 C36 O4 -64.3(11) . . . . ?
C23 C24 C28 C30 83.3(5) . . . . ?
C23 C24 C28 C29 -40.7(6) . . . . ?
C9 C10 C14 C15 72.0(6) . . . . ?
C9 C10 C14 C16 -52.2(6) . . . . ?
C17 Si2 N2 C19 13.6(4) . . . . ?
C17 Si2 N2 Be1 -170.0(4) . . . . ?
C17 Si2 C2 C1 -169.3(3) . . . . ?
C3 Si1 N1 C5 -112.5(3) . . . . ?
C3 Si1 N1 Be1 65.7(4) . . . . ?
C3 Si1 C1 C2 -57.1(4) . . . . ?
C4 Si1 N1 C5 10.4(3) . . . . ?
C4 Si1 N1 Be1 -171.4(3) . . . . ?
C4 Si1 C1 C2 -171.0(4) . . . . ?
C32 O2 C33 C34 171.1(8) . . . . ?
Be1 N1 C5 C6 -94.9(4) . . . . ?
Be1 N1 C5 C10 83.0(4) . . . . ?
Be1 N2 C19 C20 -90.1(4) . . . . ?
Be1 N2 C19 C24 89.3(4) . . . . ?
O4 C37 C38 O5 69.1(12) . . . . ?
C31 O1 C40 C39 -169.8(8) . . . . ?
C33 O2 C32 C31 179.9(9) . . . . ?
C35 O3 C34 C33 -82.4(10) . . . . ?
C40 O1 C31 C32 99.6(11) . . . . ?
C37 O4 C36 C35 -169.9(9) . . . . ?
C34 O3 C35 C36 160.5(8) . . . . ?
C36 O4 C37 C38 178.6(9) . . . . ?
C38 O5 C39 C40 83.0(13) . . . . ?
C39 O5 C38 C37 -174.5(8) . . . . ?
O8 C44 C43 O7 -32(2) . . . . ?
C42 O7 C43 C44 -120.7(16) . . . . ?
O7 C42 C41 O6 58.9(17) . . . . ?
O6 C50 C49 O10 65(3) . . . . ?
C47 C48 O10 C49 164.9(14) . . . . ?
C48 C47 O9 C46 123.8(13) . . . . ?
C44 O8 C45 C46 -92.9(15) . . . . ?
C41 C42 O7 Na1 -62.8(17) . . . . ?
C41 C42 O7 C43 72.7(18) . . . . ?
C41 O6 C50 C49 74(2) . . . . ?
C45 O8 C44 C43 -176.7(13) . . . . ?
C45 C46 O9 C47 -167.8(10) . . . . ?
C50 O6 C41 C42 -174.6(12) . . . . ?
C50 C49 O10 C48 -175.5(16) . . . . ?
O9 C47 C48 O10 -60(2) . . . . ?
O9 C46 C45 O8 61.5(14) . . . . ?
O2A C32A C31A O1A -61(2) . . . . ?
O2A C33A C34A O3A -70(2) . . . . ?
O1A C40A C39A O5A -69(3) . . . . ?
O3A C35A C36A O4A 74(2) . . . . ?
C32A O2A C33A C34A 176.5(15) . . . . ?
O4A C37A C38A O5A 73(2) . . . . ?
C31A O1A C40A C39A -88(2) . . . . ?
C33A O2A C32A C31A -83(2) . . . . ?
C35A O3A C34A C33A 171.3(17) . . . . ?
C40A O1A C31A C32A -176.0(16) . . . . ?
C37A O4A C36A C35A -153.7(17) . . . . ?
C34A O3A C35A C36A 160.4(16) . . . . ?
C36A O4A C37A C38A 76(2) . . . . ?
C38A O5A C39A C40A 174.2(19) . . . . ?
C39A O5A C38A C37A -176.4(17) . . . . ?
O8A C44A C43A O7A -61(3) . . . . ?
C42A O7A C43A C44A -66(3) . . . . ?
O7A C42A C41A O6A -90(3) . . . . ?
O6A C50A C49A O10A -26(5) . . . . ?
C47A C48A O10A C49A 82(5) . . . . ?
C48A C47A O9A C46A -70(4) . . . . ?
C44A O8A C45A C46A -76(2) . . . . ?
C41A C42A O7A C43A -137(3) . . . . ?
C41A C42A O7A Na2 101(3) . . . . ?
C41A O6A C50A C49A 115(3) . . . . ?
C45A O8A C44A C43A 157.6(17) . . . . ?
C45A C46A O9A C47A 97(6) . . . . ?
C50A O6A C41A C42A -102(3) . . . . ?
C50A C49A O10A C48A -168(3) . . . . ?
O9A C47A C48A O10A 122(3) . . . . ?
O9A C46A C45A O8A -88(5) . . . . ?
Na2 O2A C32A C31A 54(2) . . . . ?
Na2 O2A C33A C34A 56(2) . . . . ?
Na2 O1A C31A C32A 33(2) . . . . ?
Na2 O1A C40A C39A 67(2) . . . . ?
Na2 O5A C38A C37A -49(2) . . . . ?
Na2 O5A C39A C40A 36(2) . . . . ?
Na2 O8A C44A C43A 42.7(18) . . . . ?
Na2 O8A C45A C46A 46(2) . . . . ?
Na2 O7A C43A C44A 48(3) . . . . ?
